data_7111078
loop_
_publ_author_name
'Siri, Olivier'
'Braunstein, Pierre'

_publ_section_title
;
 First binuclear complex of an N,N&#x2032;,N&#x2033;,N&#x2034;-tetraalkyl
 2,5-diamino-1,4-benzoquinonediimine
;
_journal_issue 22
_journal_name_full 'Chemical Communications'
_journal_page_first 2223
_journal_paper_doi 10.1039/b005952h
_journal_year 2000
_chemical_formula_moiety 'C42 H70 N4 Pt2'
_chemical_formula_sum 'C42 H70 N4 Pt2'
_chemical_formula_weight 1021.23
_chemical_name_common 'compound 7'
_chemical_name_systematic ' ?'
_space_group_IT_number 14
_symmetry_cell_setting monoclinic
_symmetry_space_group_name_Hall '-P 2ybc'
_symmetry_space_group_name_H-M 'P 1 21/c 1'
_cell_angle_alpha 90
_cell_angle_beta 117.474(5)
_cell_angle_gamma 90
_cell_formula_units_Z 2
_cell_length_a 9.829(1)
_cell_length_b 22.615(1)
_cell_length_c 10.618(1)
_cell_measurement_reflns_used 12114
_cell_measurement_temperature 173
_cell_measurement_theta_max 28.3
_cell_measurement_theta_min 1.4
_cell_volume 2094.0(3)
_computing_publication_material CIFGEN_IN_OpenMoleN_(_1997)
_computing_structure_refinement LSFM_OpenMoleN_(_1997)
_computing_structure_solution Direct_methods_(SIR,_Burla_et_al.,_1989)
_diffrn_ambient_temperature 173
_diffrn_measurement_details
;
  12114 reflections were collected using program Collect
 ("Collect" Data collection software, Nonius B.V., 1998)
 The conditions were as follow : crystal to detector distance =  36. mm.
 Scan angle =  2.0 deg 1 scans of   30 sec per frame.
 Data collection was divided into  1 set(s)
 with the following starting angles and number of frames :

 Set 1 Theta =   -6.40 Omega =    0.00 Kappa =    0.00   91 frames
 Friedel pairs were averaged. Internal R = 0.07
;
_diffrn_measurement_device_type KappaCCD
_diffrn_measurement_method '\p scans'
_diffrn_radiation_monochromator graphite
_diffrn_radiation_type Mo-K\a
_diffrn_radiation_wavelength 0.71073
_diffrn_reflns_av_R_equivalents 0.070
_diffrn_reflns_av_sigmaI/netI 0.333
_diffrn_reflns_limit_h_max 13
_diffrn_reflns_limit_h_min 0
_diffrn_reflns_limit_k_max 30
_diffrn_reflns_limit_k_min 0
_diffrn_reflns_limit_l_max 11
_diffrn_reflns_limit_l_min -12
_diffrn_reflns_number 12114
_diffrn_reflns_theta_max 28.27
_diffrn_reflns_theta_min 2.5
_diffrn_source xray_tube
_diffrn_standards_decay_% 0
_exptl_absorpt_coefficient_mu 6.705
_exptl_absorpt_correction_type none
_exptl_crystal_colour green
_exptl_crystal_density_diffrn 1.62
_exptl_crystal_density_method none
_exptl_crystal_description prism
_exptl_crystal_F_000 1012
_exptl_crystal_size_max 0.20
_exptl_crystal_size_mid 0.16
_exptl_crystal_size_min 0.15
_refine_diff_density_max 2.825
_refine_diff_density_min -0.475
_refine_ls_extinction_method none
_refine_ls_goodness_of_fit_all 3.166
_refine_ls_goodness_of_fit_ref 1.289
_refine_ls_hydrogen_treatment noref
_refine_ls_matrix_type full
_refine_ls_number_constraints 0
_refine_ls_number_parameters 217
_refine_ls_number_reflns 3184
_refine_ls_number_restraints 0
_refine_ls_R_factor_all 0.085
_refine_ls_R_factor_gt 0.047
_refine_ls_shift/esd_mean 0.000
_refine_ls_shift/su_max 0.011
_refine_ls_structure_factor_coef F
_refine_ls_weighting_details 'w = 4Fo^2^/(\s^2^(Fo^2^) + 0.0064 Fo^4^)'
_refine_ls_weighting_scheme calc
_refine_ls_wR_factor_all 0.164
_refine_ls_wR_factor_ref 0.068
_reflns_number_gt 3184
_reflns_number_total 4933
_reflns_threshold_expression >3.0\s(I)
_cod_data_source_file b005952hsup1.cif
_cod_data_source_block st632
_cod_depositor_comments
;
The following automatic conversions were performed:

'_refine_ls_weighting_scheme' value '4Fo^2^/(\s^2^(Fo^2^) + 0.0064
Fo^4^)' was changed to 'calc'. New tag '_refine_ls_weighting_details'
was created. The value of the new tag was set to 'w =
4Fo^2^/(\s^2^(Fo^2^) + 0.0064 Fo^4^)'.

Automatic conversion script
Id: cif_fix_values 3143 2015-03-26 13:38:13Z robertas 
;
_cod_original_cell_volume 2094.0(6)
_cod_database_code 7111078

loop_
_symmetry_equiv_pos_as_xyz
x,y,z
-x,1/2+y,1/2-z
-x,-y,-z
+x,1/2-y,1/2+z

loop_
_atom_site_label
_atom_site_fract_x
_atom_site_fract_y
_atom_site_fract_z
_atom_site_U_iso_or_equiv
_atom_site_adp_type
_atom_site_calc_flag
_atom_site_calc_attached_atom
_atom_site_type_symbol
PT 0.13413(3) 0.10092(1) 0.91730(3) 0.0322(2) Uani ? ? Pt
N1 0.3550(7) 0.0859(3) 1.0788(6) 0.028(3) Uani ? ? N
C1 0.4320(8) 0.0439(3) 1.0503(7) 0.025(3) Uani ? ? C
C2 0.3624(7) 0.0282(3) 0.8931(6) 0.022(3) Uani ? ? C
C3 0.4348(9) -0.0146(4) 0.8538(7) 0.031(4) Uani ? ? C
N2 0.2349(7) 0.0571(3) 0.8090(6) 0.028(3) Uani ? ? N
C4 0.423(1) 0.1120(3) 1.2202(8) 0.037(4) Uani ? ? C
C5 0.525(1) 0.1664(4) 1.2398(8) 0.041(4) Uani ? ? C
C6 0.448(2) 0.2094(5) 1.117(1) 0.084(8) Uani ? ? C
C7 0.674(1) 0.1503(6) 1.243(2) 0.090(8) Uani ? ? C
C8 0.550(2) 0.1979(6) 1.378(1) 0.112(9) Uani ? ? C
C9 0.1652(9) 0.0516(4) 0.6560(7) 0.033(4) Uani ? ? C
C10 0.217(1) 0.0990(4) 0.582(1) 0.049(5) Uani ? ? C
C11 0.173(1) 0.1606(5) 0.605(1) 0.083(7) Uani ? ? C
C12 0.388(1) 0.0973(6) 0.636(1) 0.106(7) Uani ? ? C
C13 0.125(2) 0.0877(7) 0.424(1) 0.078(8) Uani ? ? C
C14 0.0445(9) 0.1575(4) 1.0229(8) 0.040(4) Uani ? ? C
C15 0.026(2) 0.1014(5) 1.055(1) 0.070(7) Uani ? ? C
C16 -0.128(1) 0.0673(7) 0.993(1) 0.100(7) Uani ? ? C
C17 -0.209(1) 0.0530(6) 0.849(1) 0.075(7) Uani ? ? C
C18 -0.164(2) 0.0768(6) 0.756(1) 0.121(9) Uani ? ? C
C19 -0.081(1) 0.1223(5) 0.7441(9) 0.046(5) Uani ? ? C
C20 -0.127(1) 0.1849(5) 0.772(1) 0.066(7) Uani ? ? C
C21 -0.077(2) 0.1976(5) 0.920(1) 0.085(7) Uani ? ? C
H1 0.6081 0.0249 1.2438 0.0423 Uiso calc ? H
H2 0.4833 0.0826 1.2864 0.0468 Uiso calc C4 H
H3 0.3417 0.1237 1.2401 0.0468 Uiso calc C4 H
H4 0.5135 0.2424 1.1313 0.1306 Uiso calc C6 H
H5 0.4295 0.1901 1.0308 0.1306 Uiso calc C6 H
H6 0.3539 0.2224 1.1116 0.1306 Uiso calc C6 H
H7 0.7334 0.1851 1.2551 0.1486 Uiso calc C7 H
H8 0.7289 0.1240 1.3195 0.1486 Uiso calc C7 H
H9 0.6551 0.1317 1.1561 0.1486 Uiso calc C7 H
H10 0.6125 0.2318 1.3929 0.1468 Uiso calc C8 H
H11 0.4531 0.2098 1.3700 0.1468 Uiso calc C8 H
H12 0.5980 0.1716 1.4559 0.1468 Uiso calc C8 H
H13 0.0571 0.0545 0.6196 0.0432 Uiso calc C9 H
H14 0.1905 0.0138 0.6339 0.0432 Uiso calc C9 H
H15 0.2060 0.1885 0.5584 0.1077 Uiso calc C11 H
H16 0.0646 0.1630 0.5680 0.1077 Uiso calc C11 H
H17 0.2203 0.1690 0.7041 0.1077 Uiso calc C11 H
H18 0.4170 0.1267 0.5892 0.1355 Uiso calc C12 H
H19 0.4378 0.1047 0.7354 0.1355 Uiso calc C12 H
H20 0.4172 0.0595 0.6181 0.1355 Uiso calc C12 H
H21 0.1529 0.1159 0.3739 0.1121 Uiso calc C13 H
H22 0.1464 0.0490 0.4034 0.1121 Uiso calc C13 H
H23 0.0190 0.0912 0.3972 0.1121 Uiso calc C13 H
H24 0.1453 0.1733 1.0707 0.0552 Uiso calc C14 H
H25 0.1147 0.0811 1.1215 0.0965 Uiso calc C15 H
H26 -0.1955 0.0903 1.0141 0.1185 Uiso calc C16 H
H27 -0.1072 0.0309 1.0426 0.1185 Uiso calc C16 H
H28 -0.2361 0.1878 0.7226 0.0979 Uiso calc C20 H
H29 -0.0840 0.2135 0.7352 0.0979 Uiso calc C20 H
H30 -0.0384 0.2368 0.9375 0.1266 Uiso calc C21 H
H31 -0.1640 0.1950 0.9365 0.1266 Uiso calc C21 H

loop_
_atom_site_aniso_label
_atom_site_aniso_U_11
_atom_site_aniso_U_22
_atom_site_aniso_U_33
_atom_site_aniso_U_12
_atom_site_aniso_U_13
_atom_site_aniso_U_23
_atom_site_aniso_type_symbol
PT 0.0226(1) 0.0385(2) 0.0382(2) 0.0078(1) 0.0122(1) 0.0009(1) Pt
N1 0.019(3) 0.034(3) 0.036(4) 0.005(2) 0.007(2) -0.002(3) N
C1 0.020(3) 0.030(4) 0.026(3) -0.003(3) 0.009(2) -0.003(3) C
C2 0.023(3) 0.023(3) 0.019(3) 0.003(3) 0.013(2) 0.002(3) C
C3 0.026(3) 0.035(4) 0.033(3) 0.004(3) 0.011(2) 0.002(3) C
N2 0.026(3) 0.038(4) 0.024(3) 0.003(3) 0.010(2) -0.003(3) N
C4 0.046(4) 0.027(4) 0.042(4) 0.005(3) 0.027(3) -0.001(3) C
C5 0.045(4) 0.046(5) 0.033(4) -0.016(4) 0.017(3) -0.014(4) C
C6 0.085(8) 0.053(6) 0.129(9) -0.018(6) 0.020(7) 0.036(6) C
C7 0.062(7) 0.053(7) 0.22(1) -0.025(6) 0.062(7) -0.024(8) C
C8 0.17(1) 0.089(9) 0.090(7) -0.053(9) 0.074(6) -0.041(6) C
C9 0.032(4) 0.044(5) 0.025(3) 0.002(3) 0.014(2) 0.001(3) C
C10 0.043(5) 0.051(6) 0.055(5) 0.007(4) 0.017(4) 0.024(4) C
C11 0.108(7) 0.050(6) 0.107(6) 0.002(6) 0.063(5) 0.030(5) C
C12 0.066(5) 0.15(1) 0.117(5) 0.024(5) 0.062(3) 0.094(5) C
C13 0.11(1) 0.10(1) 0.044(6) 0.018(7) 0.030(6) 0.024(5) C
C14 0.033(4) 0.045(5) 0.043(4) 0.006(4) 0.012(3) -0.004(4) C
C15 0.061(7) 0.074(8) 0.075(7) -0.002(6) 0.021(5) 0.002(5) C
C16 0.085(6) 0.11(1) 0.111(6) -0.028(6) 0.069(4) -0.000(7) C
C17 0.059(6) 0.079(8) 0.090(7) -0.013(6) 0.028(5) 0.005(6) C
C18 0.33(2) 0.051(7) 0.105(7) -0.054(9) 0.127(7) -0.037(6) C
C19 0.032(4) 0.058(5) 0.052(5) 0.006(4) 0.015(3) -0.001(5) C
C20 0.086(7) 0.038(5) 0.087(7) 0.026(5) 0.027(5) 0.009(5) C
C21 0.112(8) 0.088(7) 0.063(6) 0.071(5) 0.015(5) 0.004(6) C

loop_
_atom_type_symbol
_atom_type_scat_dispersion_real
_atom_type_scat_dispersion_imag
_atom_type_scat_source
C 0.002 0.002 International_Tables_Vol_IV_Table_2.3.1
H 0.000 0.000 International_Tables_Vol_IV_Table_2.3.1
N 0.004 0.003 International_Tables_Vol_IV_Table_2.3.1
Pt -2.352 8.388 International_Tables_Vol_IV_Table_2.3.1

loop_
_geom_angle_atom_site_label_1
_geom_angle_atom_site_label_2
_geom_angle_atom_site_label_3
_geom_angle
_geom_angle_site_symmetry_2
_geom_angle_site_symmetry_3
N1 PT N2 78.2(3) . .
N1 PT C14 101.0(3) . .
N1 PT C15 95.5(4) . .
N1 PT C19 174.2(4) . .
N2 PT C14 171.6(3) . .
N2 PT C15 151.7(4) . .
N2 PT C19 99.6(3) . .
C14 PT C15 36.4(4) . .
C14 PT C19 80.4(4) . .
C15 PT C19 89.0(5) . .
PT N1 C1 114.5(6) . .
PT N1 C4 126.1(6) . .
C1 N1 C4 119.1(7) . .
N1 C1 C2 113.5(7) . .
N1 C1 C3 127.6(7) . 3_657
C2 C1 C3 118.9(7) . 3_657
C1 C2 C3 117.5(7) . .
C1 C2 N2 115.4(6) . .
C3 C2 N2 127.1(7) . .
C1 C3 C2 123.6(7) 3_657 .
PT N2 C2 113.9(5) . .
PT N2 C9 124.1(5) . .
C2 N2 C9 121.6(7) . .
N1 C4 C5 114.9(8) . .
C4 C5 C6 111.0(9) . .
C4 C5 C7 112.4(9) . .
C4 C5 C8 107.5(9) . .
C6 C5 C7 105(1) . .
C6 C5 C8 108(1) . .
C7 C5 C8 111(1) . .
N2 C9 C10 114.5(8) . .
C9 C10 C11 111(1) . .
C9 C10 C12 111.0(8) . .
C9 C10 C13 106(1) . .
C11 C10 C12 108(1) . .
C11 C10 C13 105(1) . .
C12 C10 C13 114(1) . .
PT C14 C15 72.9(8) . .
PT C14 C21 111.2(7) . .
C15 C14 C21 126(1) . .
PT C15 C14 70.6(8) . .
PT C15 C16 113(1) . .
C14 C15 C16 125(1) . .
C15 C16 C17 122(1) . .
C16 C17 C18 118(1) . .
C17 C18 C19 141(1) . .
PT C19 C18 98(1) . .
PT C19 C20 107.9(8) . .
C18 C19 C20 115(1) . .
C19 C20 C21 113(1) . .
C14 C21 C20 115(1) . .

loop_
_geom_bond_atom_site_label_1
_geom_bond_atom_site_label_2
_geom_bond_distance
_geom_bond_site_symmetry_2
PT N1 2.082(7) .
PT N2 2.083(7) .
PT C14 2.140(9) .
PT C15 2.17(2) .
PT C19 2.12(1) .
N1 C1 1.33(1) .
N1 C4 1.46(1) .
C1 C2 1.53(1) .
C1 C3 1.40(1) 3_657
C2 C3 1.37(1) .
C2 N2 1.33(1) .
N2 C9 1.45(1) .
C4 C5 1.54(1) .
C5 C6 1.52(2) .
C5 C7 1.50(2) .
C5 C8 1.55(2) .
C9 C10 1.55(1) .
C10 C11 1.51(2) .
C10 C12 1.51(2) .
C10 C13 1.51(2) .
C14 C15 1.35(1) .
C14 C21 1.50(1) .
C15 C16 1.55(2) .
C16 C17 1.39(2) .
C17 C18 1.37(2) .
C18 C19 1.36(2) .
C19 C20 1.56(2) .
C20 C21 1.44(2) .
